data_7220338
loop_
_publ_author_name
'Wang, Hongfeng'
'Grosjean, Arnaud'
'Sinito, Chiara'
'Kaiba, Abdellah'
'Bald\'e, Ch\'erif'
'Desplanches, C\'edric'
'L\'etard, Jean-Fran\,cois'
'Guionneau, Philippe'

_publ_section_title
;
 Towards synergy between spin-crossover and metal--ligand bond break in
 molecular crystals: structural investigations of eight seven-coordinated
 Fe(ii) macrocyclic complexes
;
_journal_issue 22
_journal_name_full CrystEngComm
_journal_page_first 4075
_journal_paper_doi 10.1039/C5CE00557D
_journal_volume 17
_journal_year 2015
_chemical_formula_moiety 'C17 H21 Fe N5 O2 Se2'
_chemical_formula_sum 'C17 H21 Fe N5 O2 Se2'
_chemical_formula_weight 541.16
_space_group_crystal_system triclinic
_space_group_IT_number 2
_space_group_name_Hall '-P 1'
_space_group_name_H-M_alt 'P -1'
_symmetry_space_group_name_Hall '-P 1'
_symmetry_space_group_name_H-M 'P -1'
_atom_sites_solution_hydrogens geom
_audit_creation_method SHELXL-2014/6
_audit_update_record
;
2015-03-18 deposited with the CCDC.
2015-04-17 downloaded from the CCDC.
;
_cell_angle_alpha 88.872(5)
_cell_angle_beta 77.488(5)
_cell_angle_gamma 87.918(5)
_cell_formula_units_Z 2
_cell_length_a 7.1138(5)
_cell_length_b 11.8204(8)
_cell_length_c 12.7513(8)
_cell_measurement_temperature 300(2)
_cell_volume 1046.00(12)
_computing_structure_refinement 'SHELXL-2014/6 (Sheldrick, 2014)'
_diffrn_ambient_temperature 300(2)
_diffrn_measured_fraction_theta_full 0.992
_diffrn_measured_fraction_theta_max 0.926
_diffrn_radiation_type MoK\a
_diffrn_radiation_wavelength 0.71073
_diffrn_reflns_av_R_equivalents 0.0700
_diffrn_reflns_av_unetI/netI 0.0755
_diffrn_reflns_laue_measured_fraction_full 0.992
_diffrn_reflns_laue_measured_fraction_max 0.926
_diffrn_reflns_limit_h_max 8
_diffrn_reflns_limit_h_min -9
_diffrn_reflns_limit_k_max 13
_diffrn_reflns_limit_k_min -15
_diffrn_reflns_limit_l_max 14
_diffrn_reflns_limit_l_min -16
_diffrn_reflns_number 7609
_diffrn_reflns_point_group_measured_fraction_full 0.992
_diffrn_reflns_point_group_measured_fraction_max 0.926
_diffrn_reflns_theta_full 25.000
_diffrn_reflns_theta_max 27.805
_diffrn_reflns_theta_min 2.391
_exptl_absorpt_coefficient_mu 4.222
_exptl_absorpt_correction_type none
_exptl_crystal_density_diffrn 1.718
_exptl_crystal_description prism
_exptl_crystal_F_000 536
_exptl_crystal_size_max 0.250
_exptl_crystal_size_mid 0.050
_exptl_crystal_size_min 0.030
_refine_diff_density_max 2.558
_refine_diff_density_min -1.428
_refine_diff_density_rms 0.292
_refine_ls_extinction_method none
_refine_ls_goodness_of_fit_ref 1.584
_refine_ls_hydrogen_treatment constr
_refine_ls_matrix_type full
_refine_ls_number_parameters 247
_refine_ls_number_reflns 4715
_refine_ls_number_restraints 0
_refine_ls_restrained_S_all 1.584
_refine_ls_R_factor_all 0.1801
_refine_ls_R_factor_gt 0.1403
_refine_ls_shift/su_max 0.000
_refine_ls_shift/su_mean 0.000
_refine_ls_structure_factor_coef Fsqd
_refine_ls_weighting_details 'w=1/[\s^2^(Fo^2^)+(0.2000P)^2^] where P=(Fo^2^+2Fc^2^)/3'
_refine_ls_weighting_scheme calc
_refine_ls_wR_factor_gt 0.3974
_refine_ls_wR_factor_ref 0.4351
_reflns_Friedel_coverage 0.000
_reflns_number_gt 3048
_reflns_number_total 4715
_reflns_threshold_expression 'I > 2\s(I)'
_cod_data_source_file c5ce00557d2.cif
_cod_data_source_block shelx
_cod_depositor_comments 'Adding full bibliography for 7220335--7220350.cif.'
_cod_database_code 7220338
_shelx_space_group_comment
;
The symmetry employed for this shelxl refinement is uniquely defined
by the following loop, which should always be used as a source of
symmetry information in preference to the above space-group names.
They are only intended as comments.
;
_shelx_estimated_absorpt_t_min 0.418
_shelx_estimated_absorpt_t_max 0.884
_shelxl_version_number 2014/6

loop_
_space_group_symop_operation_xyz
'x, y, z'
'-x, -y, -z'

loop_
_atom_site_label
_atom_site_type_symbol
_atom_site_fract_x
_atom_site_fract_y
_atom_site_fract_z
_atom_site_U_iso_or_equiv
_atom_site_adp_type
_atom_site_occupancy
_atom_site_site_symmetry_order
_atom_site_calc_flag
_atom_site_refinement_flags_posn
_atom_site_refinement_flags_adp
Fe1 Fe 0.7452(2) 0.26392(16) 0.75111(14) 0.0507(5) Uani 1 1 d . .
O1 O 0.5563(15) 0.1096(10) 0.8026(8) 0.069(3) Uani 1 1 d . .
O2 O 0.9235(15) 0.1022(10) 0.6951(9) 0.071(3) Uani 1 1 d . .
N1 N 0.7472(18) 0.4436(9) 0.7546(10) 0.061(3) Uani 1 1 d . .
C11 C 1.0675(18) 0.4168(15) 0.6460(12) 0.064(4) Uani 1 1 d . .
N2 N 0.4656(15) 0.3263(12) 0.8457(9) 0.061(3) Uani 1 1 d . .
C012 C 1.063(2) 0.1215(15) 0.5982(12) 0.072(4) Uani 1 1 d . .
H01A H 1.0003 0.1296 0.5380 0.087 Uiso 1 1 calc R U
H01B H 1.1546 0.0578 0.5846 0.087 Uiso 1 1 calc R U
C13 C 1.249(2) 0.4694(18) 0.5826(16) 0.086(5) Uani 1 1 d . .
H13A H 1.2774 0.5341 0.6200 0.129 Uiso 1 1 calc R U
H13B H 1.2296 0.4926 0.5130 0.129 Uiso 1 1 calc R U
H13C H 1.3540 0.4148 0.5746 0.129 Uiso 1 1 calc R U
C8 C 0.593(3) 0.6232(18) 0.8123(19) 0.092(5) Uani 1 1 d . .
H8 H 0.4876 0.6646 0.8505 0.110 Uiso 1 1 calc R U
C2 C 0.810(3) 0.0055(13) 0.7004(15) 0.079(5) Uani 1 1 d . .
H2A H 0.8911 -0.0627 0.6956 0.095 Uiso 1 1 calc R U
H2B H 0.7446 0.0066 0.6410 0.095 Uiso 1 1 calc R U
C5 C 0.910(2) 0.4977(14) 0.7004(13) 0.065(3) Uani 1 1 d . .
C018 C 0.422(2) 0.1302(16) 0.8996(14) 0.076(4) Uani 1 1 d . .
H01C H 0.4883 0.1317 0.9584 0.092 Uiso 1 1 calc R U
H01D H 0.3307 0.0699 0.9137 0.092 Uiso 1 1 calc R U
N3 N 1.0295(14) 0.3135(12) 0.6557(9) 0.061(3) Uani 1 1 d . .
C022 C 1.1650(18) 0.2264(18) 0.6100(14) 0.078(5) Uani 1 1 d . .
H02A H 1.2556 0.2113 0.6559 0.093 Uiso 1 1 calc R U
H02B H 1.2368 0.2510 0.5403 0.093 Uiso 1 1 calc R U
C024 C 0.318(2) 0.2404(18) 0.8924(14) 0.078(5) Uani 1 1 d . .
H02C H 0.2480 0.2635 0.9632 0.094 Uiso 1 1 calc R U
H02D H 0.2260 0.2338 0.8467 0.094 Uiso 1 1 calc R U
C9 C 0.5912(19) 0.5033(14) 0.8063(12) 0.063(3) Uani 1 1 d . .
C12 C 0.244(2) 0.490(2) 0.9172(18) 0.098(6) Uani 1 1 d . .
H12A H 0.1648 0.4349 0.9610 0.146 Uiso 1 1 calc R U
H12B H 0.1751 0.5232 0.8667 0.146 Uiso 1 1 calc R U
H12C H 0.2741 0.5475 0.9621 0.146 Uiso 1 1 calc R U
C10 C 0.4321(19) 0.4307(16) 0.8558(12) 0.067(4) Uani 1 1 d . .
N5 N 0.8382(16) 0.2406(13) 0.8964(9) 0.065(3) Uani 1 1 d . .
N4 N 0.6480(16) 0.2580(12) 0.6058(10) 0.065(3) Uani 1 1 d . .
C3 C 0.8507(17) 0.2118(14) 0.9819(13) 0.064(4) Uani 1 1 d . .
C1 C 0.666(3) 0.0062(16) 0.8043(19) 0.092(6) Uani 1 1 d . .
H1A H 0.5834 -0.0583 0.8099 0.110 Uiso 1 1 calc R U
H1B H 0.7290 0.0041 0.8645 0.110 Uiso 1 1 calc R U
C6 C 0.919(3) 0.6116(19) 0.704(2) 0.100(7) Uani 1 1 d . .
H6 H 1.0305 0.6475 0.6698 0.120 Uiso 1 1 calc R U
C4 C 0.6481(19) 0.2305(13) 0.5186(11) 0.061(3) Uani 1 1 d . .
Se1 Se 0.8670(3) 0.1681(2) 1.11442(13) 0.0819(7) Uani 1 1 d . .
Se2 Se 0.6412(3) 0.1907(2) 0.38588(13) 0.0823(7) Uani 1 1 d . .
C7 C 0.757(3) 0.6760(16) 0.759(2) 0.109(8) Uani 1 1 d . .
H7 H 0.7621 0.7545 0.7600 0.131 Uiso 1 1 calc R U

loop_
_atom_site_aniso_label
_atom_site_aniso_U_11
_atom_site_aniso_U_22
_atom_site_aniso_U_33
_atom_site_aniso_U_23
_atom_site_aniso_U_13
_atom_site_aniso_U_12
Fe1 0.0418(9) 0.0675(11) 0.0396(8) -0.0035(8) -0.0011(6) -0.0033(7)
O1 0.068(6) 0.076(7) 0.054(6) 0.002(5) 0.006(4) -0.015(5)
O2 0.078(7) 0.069(6) 0.057(6) -0.008(5) 0.009(5) 0.003(5)
N1 0.076(7) 0.050(6) 0.054(6) -0.004(5) -0.008(5) -0.006(5)
C11 0.042(6) 0.087(10) 0.062(8) 0.015(7) -0.007(5) -0.015(6)
N2 0.044(6) 0.083(8) 0.051(6) -0.010(5) 0.000(4) -0.002(5)
C012 0.064(8) 0.091(11) 0.050(8) -0.010(7) 0.010(6) 0.011(7)
C13 0.058(9) 0.100(13) 0.089(12) 0.018(10) 0.012(8) -0.025(8)
C8 0.084(12) 0.080(12) 0.108(15) -0.011(10) -0.015(10) 0.015(9)
C2 0.106(12) 0.045(7) 0.076(10) -0.010(7) 0.007(8) -0.009(7)
C5 0.055(8) 0.076(9) 0.067(9) 0.010(7) -0.021(6) -0.012(6)
C018 0.055(8) 0.091(11) 0.078(11) 0.008(9) -0.001(7) -0.020(7)
N3 0.033(5) 0.101(10) 0.046(6) -0.001(6) 0.000(4) -0.007(5)
C022 0.033(6) 0.134(15) 0.061(9) -0.011(9) 0.002(5) 0.005(7)
C024 0.040(7) 0.120(14) 0.066(9) -0.003(9) 0.005(6) -0.013(7)
C9 0.053(7) 0.075(9) 0.060(8) -0.010(6) -0.009(6) 0.004(6)
C12 0.065(10) 0.115(16) 0.103(15) -0.029(12) 0.001(9) 0.029(10)
C10 0.043(7) 0.101(12) 0.057(8) -0.005(7) -0.013(5) 0.007(6)
N5 0.051(6) 0.104(9) 0.043(6) -0.006(6) -0.015(5) 0.001(5)
N4 0.048(6) 0.089(8) 0.056(7) 0.000(6) -0.007(5) -0.002(5)
C3 0.033(6) 0.086(9) 0.078(10) -0.015(7) -0.018(6) 0.003(5)
C1 0.080(11) 0.068(10) 0.113(16) 0.003(10) 0.015(10) -0.015(8)
C6 0.076(12) 0.089(13) 0.138(19) 0.026(13) -0.030(11) -0.023(9)
C4 0.051(7) 0.078(9) 0.045(7) -0.005(6) 0.006(5) 0.002(5)
Se1 0.0768(11) 0.1219(15) 0.0452(8) 0.0080(8) -0.0088(7) -0.0088(9)
Se2 0.0766(11) 0.1224(16) 0.0453(9) -0.0155(8) -0.0057(7) -0.0033(9)
C7 0.103(16) 0.062(11) 0.17(3) -0.002(13) -0.036(16) 0.004(10)

loop_
_atom_type_symbol
_atom_type_description
_atom_type_scat_dispersion_real
_atom_type_scat_dispersion_imag
_atom_type_scat_source
C C 0.0033 0.0016 'International Tables Vol C Tables 4.2.6.8 and 6.1.1.4'
H H 0.0000 0.0000 'International Tables Vol C Tables 4.2.6.8 and 6.1.1.4'
N N 0.0061 0.0033 'International Tables Vol C Tables 4.2.6.8 and 6.1.1.4'
O O 0.0106 0.0060 'International Tables Vol C Tables 4.2.6.8 and 6.1.1.4'
Fe Fe 0.3463 0.8444 'International Tables Vol C Tables 4.2.6.8 and 6.1.1.4'
Se Se -0.0929 2.2259 'International Tables Vol C Tables 4.2.6.8 and 6.1.1.4'

loop_
_geom_angle_atom_site_label_1
_geom_angle_atom_site_label_2
_geom_angle_atom_site_label_3
_geom_angle
N5 Fe1 N4 170.6(6)
N5 Fe1 N1 94.5(5)
N4 Fe1 N1 94.9(5)
N5 Fe1 N2 88.2(5)
N4 Fe1 N2 94.1(5)
N1 Fe1 N2 71.7(5)
N5 Fe1 N3 95.1(4)
N4 Fe1 N3 88.2(4)
N1 Fe1 N3 73.4(5)
N2 Fe1 N3 145.1(5)
N5 Fe1 O2 86.2(5)
N4 Fe1 O2 86.5(5)
N1 Fe1 O2 145.1(5)
N2 Fe1 O2 143.1(5)
N3 Fe1 O2 71.8(5)
N5 Fe1 O1 86.7(5)
N4 Fe1 O1 85.3(5)
N1 Fe1 O1 143.8(5)
N2 Fe1 O1 72.2(4)
N3 Fe1 O1 142.6(5)
O2 Fe1 O1 71.1(4)
C018 O1 C1 113.1(14)
C018 O1 Fe1 111.0(10)
C1 O1 Fe1 113.2(9)
C2 O2 C012 117.6(13)
C2 O2 Fe1 113.1(9)
C012 O2 Fe1 111.5(10)
C9 N1 C5 120.9(13)
C9 N1 Fe1 120.4(10)
C5 N1 Fe1 118.7(10)
N3 C11 C5 115.9(12)
N3 C11 C13 127.8(16)
C5 C11 C13 116.3(15)
C10 N2 C024 122.4(13)
C10 N2 Fe1 119.5(10)
C024 N2 Fe1 118.1(10)
O2 C012 C022 108.6(13)
C7 C8 C9 117.6(17)
O2 C2 C1 108.7(14)
C6 C5 N1 120.3(17)
C6 C5 C11 126.7(16)
N1 C5 C11 113.0(13)
O1 C018 C024 109.9(14)
C11 N3 C022 122.5(12)
C11 N3 Fe1 119.0(10)
C022 N3 Fe1 118.5(11)
N3 C022 C012 110.1(11)
C018 C024 N2 107.5(12)
N1 C9 C8 120.9(15)
N1 C9 C10 112.5(14)
C8 C9 C10 126.6(15)
N2 C10 C9 115.9(13)
N2 C10 C12 126.7(16)
C9 C10 C12 117.4(16)
C3 N5 Fe1 163.4(12)
C4 N4 Fe1 157.1(11)
N5 C3 Se1 179.3(13)
O1 C1 C2 104.9(16)
C5 C6 C7 119.7(19)
N4 C4 Se2 178.2(13)
C8 C7 C6 120.5(18)

loop_
_geom_bond_atom_site_label_1
_geom_bond_atom_site_label_2
_geom_bond_distance
Fe1 N5 2.108(11)
Fe1 N4 2.117(12)
Fe1 N1 2.126(11)
Fe1 N2 2.200(11)
Fe1 N3 2.216(10)
Fe1 O2 2.293(11)
Fe1 O1 2.305(10)
O1 C018 1.409(19)
O1 C1 1.43(2)
O2 C2 1.42(2)
O2 C012 1.428(17)
N1 C9 1.345(18)
N1 C5 1.386(19)
C11 N3 1.26(2)
C11 C5 1.50(2)
C11 C13 1.512(18)
N2 C10 1.25(2)
N2 C024 1.51(2)
C012 C022 1.48(3)
C8 C7 1.38(3)
C8 C9 1.42(3)
C2 C1 1.49(3)
C5 C6 1.35(3)
C018 C024 1.49(3)
N3 C022 1.43(2)
C9 C10 1.47(2)
C12 C10 1.55(2)
N5 C3 1.16(2)
N4 C4 1.164(18)
C3 Se1 1.784(17)
C6 C7 1.42(3)
C4 Se2 1.777(14)
